data_2011560
loop_
_publ_author_name
'Lynch, Daniel E.'
'McClenaghan, Ian'

_publ_section_title
;
 2-Chloro-3-morpholino-1,4-naphthoquinone
;
_journal_issue 11
_journal_name_full 'Acta Crystallographica Section C'
_journal_page_first e537
_journal_page_last e537
_journal_paper_doi 10.1107/S0108270100014207
_journal_volume 56
_journal_year 2000
_chemical_formula_sum 'C14 H12 Cl N O3'
_chemical_formula_weight 277.70
_chemical_melting_point 429.0(10)
_chemical_name_systematic
;
2-Chloro-3-(4-morpholino)-1,4-naphthoquinone
;
_space_group_IT_number 2
_symmetry_cell_setting triclinic
_symmetry_space_group_name_Hall '-P 1'
_symmetry_space_group_name_H-M 'P -1'
_audit_creation_method SHELXL97
_cell_angle_alpha 67.2038(12)
_cell_angle_beta 84.4066(10)
_cell_angle_gamma 81.2678(12)
_cell_formula_units_Z 2
_cell_length_a 5.03860(10)
_cell_length_b 10.3948(2)
_cell_length_c 12.7421(3)
_cell_measurement_reflns_used 4135
_cell_measurement_temperature 150(2)
_cell_measurement_theta_max 27.48
_cell_measurement_theta_min 2.91
_cell_volume 607.56(2)
_computing_cell_refinement 'DENZO and COLLECT'
_computing_data_collection 'DENZO (Otwinowski & Minor, 1997) and COLLECT (Hooft, 1998)'
_computing_data_reduction 'DENZO and COLLECT'
_computing_publication_material SHELXL97
_computing_structure_refinement 'SHELXL97 (Sheldrick, 1997)'
_computing_structure_solution 'SHELXS97 (Sheldrick, 1997)'
_diffrn_ambient_temperature 150(2)
_diffrn_detector_area_resol_mean 9.091
_diffrn_measured_fraction_theta_full .984
_diffrn_measured_fraction_theta_max .984
_diffrn_measurement_device_type 'Enraf Nonius KappaCCD area-detector'
_diffrn_measurement_method '\f and \w'
_diffrn_radiation_monochromator graphite
_diffrn_radiation_source 'Enraf Nonius FR591 rotating anode'
_diffrn_radiation_type MoK\a
_diffrn_radiation_wavelength .71073
_diffrn_reflns_av_R_equivalents .031
_diffrn_reflns_av_sigmaI/netI .0347
_diffrn_reflns_limit_h_max 6
_diffrn_reflns_limit_h_min -6
_diffrn_reflns_limit_k_max 13
_diffrn_reflns_limit_k_min -13
_diffrn_reflns_limit_l_max 16
_diffrn_reflns_limit_l_min -15
_diffrn_reflns_number 6621
_diffrn_reflns_theta_full 27.53
_diffrn_reflns_theta_max 27.53
_diffrn_reflns_theta_min 3.23
_diffrn_standards_decay_% 0
_diffrn_standards_number 0
_exptl_absorpt_coefficient_mu .317
_exptl_absorpt_correction_T_max .977
_exptl_absorpt_correction_T_min .884
_exptl_absorpt_correction_type multi-scan
_exptl_absorpt_process_details '(SORTAV; Blessing, 1995)'
_exptl_crystal_colour red
_exptl_crystal_density_diffrn 1.518
_exptl_crystal_density_method 'not measured'
_exptl_crystal_description plate
_exptl_crystal_F_000 288
_exptl_crystal_size_max .40
_exptl_crystal_size_mid .20
_exptl_crystal_size_min .08
_refine_diff_density_max .335
_refine_diff_density_min -.372
_refine_ls_extinction_method none
_refine_ls_goodness_of_fit_ref 1.160
_refine_ls_hydrogen_treatment constr
_refine_ls_matrix_type full
_refine_ls_number_parameters 172
_refine_ls_number_reflns 2761
_refine_ls_number_restraints 0
_refine_ls_restrained_S_all 1.160
_refine_ls_R_factor_all .044
_refine_ls_R_factor_gt .039
_refine_ls_shift/su_max <0.001
_refine_ls_shift/su_mean <0.001
_refine_ls_structure_factor_coef Fsqd
_refine_ls_weighting_details 'w = 1/[\s^2^(Fo^2^)+(0.1000P)^2^] where P = (Fo^2^+2Fc^2^)/3'
_refine_ls_weighting_scheme calc
_refine_ls_wR_factor_ref .142
_reflns_number_gt 2449
_reflns_number_total 2761
_reflns_threshold_expression I>2\s(I)
_cod_data_source_file qa0432.cif
_cod_data_source_block I
_cod_depositor_comments
;
The following automatic conversions were performed:

'_chemical_melting_point' value '428 - 430 K' was changed to
'429.0(10)' - the average value was taken and precision was
estimated.

Automatic conversion script
Id: cif_fix_values 1646 2011-03-28 12:23:43Z adriana 

The following automatic conversions were performed:

'_chemical_melting_point' value '428 - 430 K' was changed to
'429.0(10)' - the average value was taken and precision was
estimated.

'_exptl_absorpt_correction_type' value 'Multi-scan'
changed to 'multi-scan' according to
/home/saulius/struct/CIF-dictionaries/cif_core.dic dictionary named
'cif_core.dic' version 2.4.1 from 2010-06-29.

Automatic conversion script
Id: cif_fix_values 1715 2011-07-08 13:25:40Z adriana 
;
_cod_database_code 2011560
_cod_database_fobs_code 2011560

loop_
_symmetry_equiv_pos_as_xyz
'x, y, z'
'-x, -y, -z'

loop_
_atom_site_label
_atom_site_fract_x
_atom_site_fract_y
_atom_site_fract_z
_atom_site_U_iso_or_equiv
_atom_site_adp_type
_atom_site_calc_flag
_atom_site_refinement_flags
_atom_site_occupancy
_atom_site_disorder_assembly
_atom_site_disorder_group
_atom_site_type_symbol
C1 .5044(3) .20176(14) .10486(11) .0230(3) Uani d . 1 . . C
O1 .4184(2) .28268(11) .01277(9) .0345(3) Uani d . 1 . . O
C2 .4346(3) .05762(14) .15913(11) .0209(3) Uani d . 1 . . C
Cl2 .20776(6) .01615(3) .08691(3) .02830(17) Uani d . 1 . . Cl
C3 .5264(2) -.03813(13) .26084(11) .0203(3) Uani d . 1 . . C
N31 .4885(2) -.17681(12) .30333(10) .0247(3) Uani d . 1 . . N
C32 .4332(3) -.26062(15) .42384(12) .0280(3) Uani d . 1 . . C
H111 .3748 -.1981 .4661 .035 Uiso calc R 1 . . H
H112 .5974 -.3226 .4581 .035 Uiso calc R 1 . . H
C33 .2117(3) -.34858(15) .43056(13) .0329(3) Uani d . 1 . . C
H121 .1748 -.4083 .5112 .041 Uiso calc R 1 . . H
H122 .0451 -.2853 .4012 .041 Uiso calc R 1 . . H
O34 .2832(2) -.43609(10) .36633(9) .0344(3) Uani d . 1 . . O
C35 .3313(3) -.35325(15) .24931(13) .0303(3) Uani d . 1 . . C
H131 .1645 -.2919 .2177 .038 Uiso calc R 1 . . H
H132 .3831 -.4156 .2065 .038 Uiso calc R 1 . . H
C36 .5524(3) -.26367(14) .23482(12) .0244(3) Uani d . 1 . . C
H141 .7240 -.3250 .2586 .030 Uiso calc R 1 . . H
H142 .5746 -.2023 .1535 .030 Uiso calc R 1 . . H
C4 .6912(3) .01070(14) .32853(12) .0230(3) Uani d . 1 . . C
O4 .7648(3) -.06883(11) .42194(10) .0419(3) Uani d . 1 . . O
C5 .9383(3) .19717(14) .33317(12) .0242(3) Uani d . 1 . . C
H5 .9982 .1350 .4061 .030 Uiso calc R 1 . . H
C6 1.0187(3) .33047(15) .28378(13) .0293(3) Uani d . 1 . . C
H6 1.1341 .3596 .3227 .037 Uiso calc R 1 . . H
C7 .9300(3) .42136(14) .17709(13) .0304(3) Uani d . 1 . . C
H7 .9838 .5129 .1438 .038 Uiso calc R 1 . . H
C8 .7641(3) .37966(14) .11893(12) .0274(3) Uani d . 1 . . C
H8 .7053 .4422 .0459 .034 Uiso calc R 1 . . H
C9 .6838(3) .24580(13) .16766(11) .0203(3) Uani d . 1 . . C
C10 .7691(3) .15463(13) .27548(11) .0206(3) Uani d . 1 . . C

loop_
_atom_site_aniso_label
_atom_site_aniso_U_11
_atom_site_aniso_U_22
_atom_site_aniso_U_33
_atom_site_aniso_U_12
_atom_site_aniso_U_13
_atom_site_aniso_U_23
C1 .0255(7) .0223(7) .0224(7) .0005(5) -.0045(5) -.0100(5)
O1 .0511(7) .0251(5) .0262(6) -.0009(5) -.0165(5) -.0064(4)
C2 .0199(6) .0245(6) .0225(7) -.0037(5) -.0035(5) -.0124(5)
Cl2 .0250(2) .0357(3) .0301(3) -.00578(16) -.00844(16) -.01645(18)
C3 .0202(6) .0223(6) .0212(7) -.0059(5) -.0001(5) -.0103(5)
N31 .0335(7) .0221(6) .0221(6) -.0111(5) .0015(5) -.0101(5)
C32 .0349(8) .0251(7) .0240(7) -.0115(6) .0004(6) -.0070(6)
C33 .0363(8) .0305(8) .0325(8) -.0139(6) .0072(6) -.0109(6)
O34 .0421(6) .0267(5) .0379(6) -.0167(5) .0042(5) -.0129(5)
C35 .0319(7) .0291(7) .0357(8) -.0140(6) .0003(6) -.0152(6)
C36 .0248(7) .0241(6) .0290(7) -.0080(5) .0010(5) -.0138(6)
C4 .0274(7) .0198(6) .0229(7) -.0038(5) -.0065(5) -.0078(5)
O4 .0642(8) .0265(6) .0332(6) -.0144(5) -.0259(6) -.0006(5)
C5 .0280(7) .0243(6) .0239(7) -.0047(5) -.0044(5) -.0119(6)
C6 .0313(7) .0303(7) .0335(8) -.0102(6) -.0014(6) -.0176(6)
C7 .0372(8) .0225(7) .0355(8) -.0117(6) .0024(6) -.0135(6)
C8 .0327(7) .0228(7) .0253(7) -.0032(6) -.0019(6) -.0075(6)
C9 .0230(6) .0185(6) .0213(6) -.0013(5) -.0021(5) -.0097(5)
C10 .0229(7) .0187(6) .0219(7) -.0016(5) -.0027(5) -.0094(5)

loop_
_atom_type_symbol
_atom_type_description
_atom_type_scat_dispersion_real
_atom_type_scat_dispersion_imag
_atom_type_scat_source
C C .0033 .0016 'International Tables Vol C Tables 4.2.6.8 and 6.1.1.4'
H H .0000 .0000 'International Tables Vol C Tables 4.2.6.8 and 6.1.1.4'
N N .0061 .0033 'International Tables Vol C Tables 4.2.6.8 and 6.1.1.4'
O O .0106 .0060 'International Tables Vol C Tables 4.2.6.8 and 6.1.1.4'
Cl Cl .1484 .1585 'International Tables Vol C Tables 4.2.6.8 and 6.1.1.4'

loop_
_geom_angle_atom_site_label_1
_geom_angle_atom_site_label_2
_geom_angle_atom_site_label_3
_geom_angle
O1 C1 C2 121.87(12)
O1 C1 C9 121.24(12)
C2 C1 C9 116.88(11)
C3 C2 C1 124.69(11)
C3 C2 Cl2 120.44(10)
C1 C2 Cl2 114.82(10)
C2 C3 N31 124.03(11)
C2 C3 C4 118.06(11)
N31 C3 C4 117.85(12)
C3 N31 C32 124.81(11)
C3 N31 C36 121.78(11)
C32 N31 C36 112.39(11)
N31 C32 C33 107.81(12)
N31 C32 H111 110.1
C33 C32 H111 110.1
N31 C32 H112 110.1
C33 C32 H112 110.1
H111 C32 H112 108.5
O34 C33 C32 111.99(11)
O34 C33 H121 109.2
C32 C33 H121 109.2
O34 C33 H122 109.2
C32 C33 H122 109.2
H121 C33 H122 107.9
C35 O34 C33 110.69(10)
O34 C35 C36 110.76(11)
O34 C35 H131 109.5
C36 C35 H131 109.5
O34 C35 H132 109.5
C36 C35 H132 109.5
H131 C35 H132 108.1
N31 C36 C35 110.60(10)
N31 C36 H141 109.5
C35 C36 H141 109.5
N31 C36 H142 109.5
C35 C36 H142 109.5
H141 C36 H142 108.1
O4 C4 C10 121.35(12)
O4 C4 C3 120.22(12)
C10 C4 C3 118.37(12)
C6 C5 C10 119.88(13)
C6 C5 H5 120.1
C10 C5 H5 120.1
C5 C6 C7 119.87(12)
C5 C6 H6 120.1
C7 C6 H6 120.1
C8 C7 C6 120.63(12)
C8 C7 H7 119.7
C6 C7 H7 119.7
C7 C8 C9 119.83(13)
C7 C8 H8 120.1
C9 C8 H8 120.1
C8 C9 C10 119.84(12)
C8 C9 C1 119.58(12)
C10 C9 C1 120.57(12)
C5 C10 C9 119.93(12)
C5 C10 C4 118.96(12)
C9 C10 C4 121.07(11)

loop_
_geom_bond_atom_site_label_1
_geom_bond_atom_site_label_2
_geom_bond_site_symmetry_2
_geom_bond_distance
_geom_bond_publ_flag
C1 O1 . 1.2229(17) ?
C1 C2 . 1.4685(19) ?
C1 C9 . 1.4892(17) ?
C2 C3 . 1.3645(19) ?
C2 Cl2 . 1.7322(12) ?
C3 N31 . 1.3661(16) ?
C3 C4 . 1.5160(17) ?
N31 C32 . 1.4657(18) ?
N31 C36 . 1.4658(15) ?
C32 C33 . 1.5230(18) ?
C32 H111 . .9900 ?
C32 H112 . .9900 ?
C33 O34 . 1.4307(16) ?
C33 H121 . .9900 ?
C33 H122 . .9900 ?
O34 C35 . 1.4218(18) ?
C35 C36 . 1.5110(17) ?
C35 H131 . .9900 ?
C35 H132 . .9900 ?
C36 H141 . .9900 ?
C36 H142 . .9900 ?
C4 O4 . 1.2116(18) ?
C4 C10 . 1.4806(18) ?
C5 C6 . 1.3875(19) ?
C5 C10 . 1.3968(17) ?
C5 H5 . .9500 ?
C6 C7 . 1.391(2) ?
C6 H6 . .9500 ?
C7 C8 . 1.384(2) ?
C7 H7 . .9500 ?
C8 C9 . 1.3922(19) ?
C8 H8 . .9500 ?
C9 C10 . 1.3975(18) ?

loop_
_geom_hbond_atom_site_label_D
_geom_hbond_atom_site_label_H
_geom_hbond_atom_site_label_A
_geom_hbond_site_symmetry_A
_geom_hbond_distance_DH
_geom_hbond_distance_HA
_geom_hbond_distance_DA
_geom_hbond_angle_DHA
_geom_hbond_publ_flag
C5 H5 O4 2_756 .95 2.41 3.2914(18) 154.8 yes
C33 H122 O4 1_455 .99 2.56 3.3692(19) 139.0 yes
C36 H142 Cl2 . .99 2.61 3.1439(14) 113.6 yes
C36 H142 O1 2_655 .99 2.56 3.2246(17) 124.7 yes

loop_
_geom_torsion_atom_site_label_1
_geom_torsion_atom_site_label_2
_geom_torsion_atom_site_label_3
_geom_torsion_atom_site_label_4
_geom_torsion
O1 C1 C2 C3 179.13(13)
C9 C1 C2 C3 -1.4(2)
O1 C1 C2 Cl2 -3.65(18)
C9 C1 C2 Cl2 175.86(8)
C1 C2 C3 N31 -171.18(12)
Cl2 C2 C3 N31 11.74(19)
C1 C2 C3 C4 6.0(2)
Cl2 C2 C3 C4 -171.09(9)
C2 C3 N31 C32 -142.17(14)
C4 C3 N31 C32 40.65(19)
C2 C3 N31 C36 50.26(19)
C4 C3 N31 C36 -126.92(13)
C3 N31 C32 C33 136.77(13)
C36 N31 C32 C33 -54.65(15)
N31 C32 C33 O34 57.20(16)
C32 C33 O34 C35 -60.29(16)
C33 O34 C35 C36 58.29(15)
C3 N31 C36 C35 -136.06(13)
C32 N31 C36 C35 54.96(16)
O34 C35 C36 N31 -55.48(15)
C2 C3 C4 O4 176.14(13)
N31 C3 C4 O4 -6.5(2)
C2 C3 C4 C10 -6.58(19)
N31 C3 C4 C10 170.77(11)
C10 C5 C6 C7 .2(2)
C5 C6 C7 C8 -.7(2)
C6 C7 C8 C9 .3(2)
C7 C8 C9 C10 .5(2)
C7 C8 C9 C1 179.75(11)
O1 C1 C9 C8 -2.6(2)
C2 C1 C9 C8 177.94(11)
O1 C1 C9 C10 176.66(12)
C2 C1 C9 C10 -2.85(19)
C6 C5 C10 C9 .7(2)
C6 C5 C10 C4 178.52(12)
C8 C9 C10 C5 -1.1(2)
C1 C9 C10 C5 179.73(11)
C8 C9 C10 C4 -178.81(12)
C1 C9 C10 C4 2.0(2)
O4 C4 C10 C5 2.2(2)
C3 C4 C10 C5 -175.08(11)
O4 C4 C10 C9 179.94(14)
C3 C4 C10 C9 2.69(19)

loop_
_cod_related_entry_id
_cod_related_entry_database
_cod_related_entry_code
1 ChemSpider 206576
